data_7008418
loop_
_publ_author_name
'Shatruk, Mikhail'
'Chouai, Abdellatif'
'Prosvirin, Andrey V.'
'Dunbar, Kim R.'

_publ_section_title
;
 Structural and magnetic properties of iron(II) complexes with
 1,4,5,8,9,12-hexaazatriphenylene (HAT).
;
_journal_issue 11
_journal_name_full 'Dalton transactions (Cambridge, England : 2003)'
_journal_page_first 1897
_journal_page_last 1902
_journal_paper_doi 10.1039/b502567b
_journal_year 2005
_chemical_formula_sum 'C12.82 H23.27 Fe2 N6 O15.82 S2'
_chemical_formula_weight 690.36
_chemical_name_systematic
;
?
;
_space_group_IT_number 14
_symmetry_cell_setting monoclinic
_symmetry_space_group_name_Hall '-P 2ybc'
_symmetry_space_group_name_H-M 'P 1 21/c 1'
_atom_sites_solution_hydrogens geom
_atom_sites_solution_primary direct
_atom_sites_solution_secondary difmap
_audit_creation_method SHELXL-97
_cell_angle_alpha 90.00
_cell_angle_beta 91.396(2)
_cell_angle_gamma 90.00
_cell_formula_units_Z 4
_cell_length_a 6.5269(8)
_cell_length_b 29.457(4)
_cell_length_c 12.5004(15)
_cell_measurement_reflns_used 179
_cell_measurement_temperature 383(2)
_cell_volume 2402.6(5)
_computing_cell_refinement 'SMART (Bruker, 1996)'
_computing_data_collection 'SMART (Bruker, 1996)'
_computing_data_reduction 'SAINT (Bruker, 1996)'
_computing_molecular_graphics 'XSEED (Barbour, 2001)'
_computing_publication_material 'XSEED (Barbour, 2001)'
_computing_structure_refinement 'SHELXL-97 (Sheldrick, 1997)'
_computing_structure_solution 'SHELXS-97 (Sheldrick, 1990)'
_diffrn_ambient_temperature 383(2)
_diffrn_measured_fraction_theta_full 1.000
_diffrn_measured_fraction_theta_max 1.000
_diffrn_measurement_device_type 'Bruker SMART 1000'
_diffrn_measurement_method 'profile data from \w scans'
_diffrn_radiation_monochromator graphite
_diffrn_radiation_source 'fine-focus sealed tube'
_diffrn_radiation_type MoK\a
_diffrn_radiation_wavelength 0.71073
_diffrn_reflns_av_R_equivalents 0.0411
_diffrn_reflns_av_sigmaI/netI 0.0329
_diffrn_reflns_limit_h_max 8
_diffrn_reflns_limit_h_min -8
_diffrn_reflns_limit_k_max 36
_diffrn_reflns_limit_k_min -36
_diffrn_reflns_limit_l_max 15
_diffrn_reflns_limit_l_min -15
_diffrn_reflns_number 22199
_diffrn_reflns_theta_full 26.37
_diffrn_reflns_theta_max 26.37
_diffrn_reflns_theta_min 1.38
_exptl_absorpt_coefficient_mu 1.471
_exptl_absorpt_correction_type empirical
_exptl_absorpt_process_details 'SADABS (Sheldrick, 1996)'
_exptl_crystal_colour purple
_exptl_crystal_density_diffrn 1.908
_exptl_crystal_density_meas ?
_exptl_crystal_density_method .
_exptl_crystal_description needle
_exptl_crystal_F_000 1411
_exptl_crystal_size_max 0.45
_exptl_crystal_size_mid 0.13
_exptl_crystal_size_min 0.05
_refine_diff_density_max 1.408
_refine_diff_density_min -0.642
_refine_diff_density_rms 0.087
_refine_ls_extinction_coef 0.00061(15)
_refine_ls_extinction_expression Fc^*^=kFc[1+0.001xFc^2^\l^3^/sin(2\q)]^-1/4^
_refine_ls_extinction_method SHELXL
_refine_ls_goodness_of_fit_ref 1.073
_refine_ls_hydrogen_treatment mixed
_refine_ls_matrix_type full
_refine_ls_number_parameters 400
_refine_ls_number_reflns 4913
_refine_ls_number_restraints 24
_refine_ls_restrained_S_all 1.072
_refine_ls_R_factor_all 0.0509
_refine_ls_R_factor_gt 0.0409
_refine_ls_shift/su_max 0.037
_refine_ls_shift/su_mean 0.000
_refine_ls_structure_factor_coef Fsqd
_refine_ls_weighting_details 'calc w=1/[\s^2^(Fo^2^)+(0.0336P)^2^+6.1640P] where P=(Fo^2^+2Fc^2^)/3'
_refine_ls_weighting_scheme calc
_refine_ls_wR_factor_gt 0.0912
_refine_ls_wR_factor_ref 0.0952
_reflns_number_gt 4227
_reflns_number_total 4913
_reflns_threshold_expression >2sigma(I)
_cod_data_source_file b502567b.txt
_cod_data_source_block d:\mike\X-ray\ms038\try1
_cod_original_cell_volume 2402.7(5)
_cod_database_code 7008418

loop_
_symmetry_equiv_pos_as_xyz
'x, y, z'
'-x, y+1/2, -z+1/2'
'-x, -y, -z'
'x, -y-1/2, z-1/2'

loop_
_atom_site_label
_atom_site_type_symbol
_atom_site_fract_x
_atom_site_fract_y
_atom_site_fract_z
_atom_site_U_iso_or_equiv
_atom_site_adp_type
_atom_site_occupancy
_atom_site_symmetry_multiplicity
_atom_site_calc_flag
_atom_site_refinement_flags
_atom_site_disorder_assembly
_atom_site_disorder_group
Fe1 Fe 0.47167(5) 0.691966(11) 0.00807(3) 0.01650(7) Uani 1 1 d . . .
Fe2 Fe 0.23476(5) 0.554428(10) 0.46072(2) 0.01348(7) Uani 1 1 d . . .
S1 S 0.25897(8) 0.458469(19) 0.59147(4) 0.01574(12) Uani 1 1 d . . .
S2 S 0.04404(9) 0.69789(2) -0.30111(5) 0.01982(13) Uani 1 1 d . . .
O1 O 0.1928(3) 0.72580(7) -0.02500(14) 0.0305(5) Uani 1 1 d D . .
O2 O 0.5627(3) 0.70717(7) -0.14420(13) 0.0268(4) Uani 1 1 d D . .
O3 O 0.5628(3) 0.75153(6) 0.08725(14) 0.0251(4) Uani 1 1 d D . .
O4 O 0.7622(3) 0.66561(6) 0.05523(14) 0.0251(4) Uani 1 1 d D . .
O5 O 0.2563(3) 0.60690(6) 0.57276(15) 0.0362(5) Uani 1 1 d D . .
O6 O 0.4396(2) 0.44672(6) 0.52713(13) 0.0205(4) Uani 1 1 d . . .
O7 O 0.0861(2) 0.43111(5) 0.54641(13) 0.0203(4) Uani 1 1 d . . .
O8 O 0.2096(2) 0.50722(5) 0.57777(13) 0.0191(4) Uani 1 1 d . . .
O9 O 0.2959(3) 0.44903(6) 0.70457(14) 0.0285(4) Uani 1 1 d . . .
O10 O 0.2687(3) 0.70221(6) -0.29784(13) 0.0245(4) Uiso 1 1 d . A .
O11A O -0.0146(3) 0.64923(7) -0.30301(16) 0.0291(5) Uiso 0.905(2) 1 d P A -1
O12A O -0.0428(3) 0.71855(6) -0.20356(15) 0.0219(4) Uiso 0.905(2) 1 d P A -1
O13A O -0.0403(3) 0.72091(6) -0.39614(15) 0.0243(4) Uiso 0.905(2) 1 d P A -1
O11B O -0.021(4) 0.6672(8) -0.3819(19) 0.045(6) Uiso 0.095(2) 1 d P A -2
O12B O -0.044(2) 0.6976(5) -0.2013(12) 0.011(3) Uiso 0.095(2) 1 d P A -2
O13B O -0.038(3) 0.7453(6) -0.3610(13) 0.018(4) Uiso 0.095(2) 1 d P A -2
N1 N 0.3700(3) 0.62214(7) -0.04381(14) 0.0170(4) Uani 1 1 d . . .
N2 N 0.3569(3) 0.65999(7) 0.15499(15) 0.0202(5) Uani 1 1 d . . .
N3 N 0.2741(3) 0.60616(6) 0.33324(14) 0.0153(4) Uani 1 1 d . . .
N4 N 0.2143(3) 0.51512(6) 0.31063(15) 0.0161(4) Uani 1 1 d . . .
N5 N 0.2101(3) 0.47517(6) 0.10564(15) 0.0180(4) Uani 1 1 d . . .
N6 N 0.2841(3) 0.52889(7) -0.07268(15) 0.0185(4) Uani 1 1 d . . .
C1 C 0.3224(3) 0.55653(8) -0.15408(18) 0.0205(5) Uani 1 1 d . . .
H1 H 0.3196 0.5447 -0.2231 0.025 Uiso 1 1 calc R . .
C2 C 0.3667(3) 0.60272(8) -0.14005(18) 0.0192(5) Uani 1 1 d . . .
H2 H 0.3946 0.6203 -0.1997 0.023 Uiso 1 1 calc R . .
C3 C 0.3481(4) 0.67760(8) 0.25282(19) 0.0253(6) Uani 1 1 d . . .
H3 H 0.3700 0.7085 0.2625 0.030 Uiso 1 1 calc R . .
C4 C 0.3063(4) 0.65021(8) 0.34172(19) 0.0231(6) Uani 1 1 d . . .
H4 H 0.3012 0.6636 0.4089 0.028 Uiso 1 1 calc R . .
C5 C 0.1790(3) 0.47098(8) 0.29637(19) 0.0193(5) Uani 1 1 d . . .
H5 H 0.1552 0.4527 0.3555 0.023 Uiso 1 1 calc R . .
C6 C 0.1770(3) 0.45146(8) 0.19380(19) 0.0192(5) Uani 1 1 d . . .
H6 H 0.1514 0.4205 0.1874 0.023 Uiso 1 1 calc R . .
C7 C 0.2858(3) 0.54815(8) 0.02527(17) 0.0161(5) Uani 1 1 d . . .
C8 C 0.3256(3) 0.59458(8) 0.03963(17) 0.0153(5) Uani 1 1 d . . .
C9 C 0.3205(3) 0.61483(8) 0.14529(17) 0.0161(5) Uani 1 1 d . . .
C10 C 0.2798(3) 0.58825(7) 0.23347(17) 0.0148(5) Uani 1 1 d . . .
C11 C 0.2464(3) 0.53974(7) 0.22064(17) 0.0149(5) Uani 1 1 d . . .
C12 C 0.2460(3) 0.52005(8) 0.11910(18) 0.0160(5) Uani 1 1 d . . .
H1A H 0.124(3) 0.7412(6) 0.0264(11) 0.019 Uiso 1 1 d D . .
H2A H 0.4630(18) 0.7062(9) -0.1961(14) 0.019 Uiso 1 1 d D . .
H3A H 0.6930(16) 0.7615(7) 0.089(2) 0.019 Uiso 1 1 d D . .
H4A H 0.811(3) 0.6773(5) 0.1199(12) 0.019 Uiso 1 1 d D . .
H5A H 0.3846(16) 0.6168(8) 0.5821(19) 0.019 Uiso 1 1 d D . .
H1B H 0.113(3) 0.7185(7) -0.0830(11) 0.019 Uiso 1 1 d D . .
H2B H 0.6912(17) 0.7078(9) -0.1706(17) 0.019 Uiso 1 1 d D . .
H3B H 0.469(2) 0.7732(6) 0.1077(19) 0.019 Uiso 1 1 d D . .
H4B H 0.782(4) 0.6353(4) 0.0507(16) 0.019 Uiso 1 1 d D . .
H5B H 0.161(2) 0.6228(7) 0.6103(17) 0.019 Uiso 1 1 d D . .
O1S O 0.8253(3) 0.57692(5) 0.09308(13) 0.0221(4) Uani 1 1 d D . .
H1SA H 0.803(4) 0.5530(5) 0.0454(11) 0.019 Uiso 1 1 d D . .
H1SB H 0.787(4) 0.5677(7) 0.1603(9) 0.019 Uiso 1 1 d D . .
O2S O 0.1132(4) 0.31025(8) 0.7437(2) 0.0451(8) Uani 0.818(4) 1 d P B -3
H2S H 0.0914 0.2829 0.7409 0.054 Uiso 0.818(4) 1 calc PR B -3
C2S C 0.1804(7) 0.32532(16) 0.6444(5) 0.0733(18) Uani 0.818(4) 1 d P B -3
H2S1 H 0.2356 0.3554 0.6518 0.110 Uiso 0.818(4) 1 calc PR B -3
H2S2 H 0.0671 0.3257 0.5940 0.110 Uiso 0.818(4) 1 calc PR B -3
H2S3 H 0.2845 0.3052 0.6194 0.110 Uiso 0.818(4) 1 calc PR B -3
O3S O 0.3738(5) 0.36598(12) 0.4040(4) 0.1181(14) Uani 0.818(4) 1 d PD B -3
O4S O 0.2868(18) 0.3487(5) 0.5247(13) 0.1181(14) Uani 0.18 1 d PD B -4
H3S H 0.360(10) 0.3905(6) 0.3601(15) 0.142 Uiso 0.818(4) 1 d PD B -3
H4S H 0.293(5) 0.3277(10) 0.470(2) 0.142 Uiso 0.182(4) 1 d PD B -4
H3T H 0.342(8) 0.3702(14) 0.4746(12) 0.142 Uiso 0.818(4) 1 d PD B -3
H4T H 0.164(3) 0.348(2) 0.560(3) 0.142 Uiso 0.182(4) 1 d PD B -4

loop_
_atom_site_aniso_label
_atom_site_aniso_U_11
_atom_site_aniso_U_22
_atom_site_aniso_U_33
_atom_site_aniso_U_23
_atom_site_aniso_U_13
_atom_site_aniso_U_12
Fe1 0.01626(15) 0.01866(15) 0.01456(15) 0.00308(12) -0.00022(12) -0.00053(13)
Fe2 0.01181(14) 0.01505(14) 0.01358(14) 0.00048(12) 0.00029(11) 0.00027(12)
S1 0.0109(2) 0.0198(3) 0.0166(2) 0.0047(2) 0.0011(2) 0.0013(2)
S2 0.0163(3) 0.0260(3) 0.0171(3) 0.0001(2) -0.0005(2) 0.0022(2)
O1 0.0227(9) 0.0469(11) 0.0217(9) -0.0087(8) -0.0040(7) 0.0132(8)
O2 0.0164(8) 0.0460(11) 0.0181(8) 0.0064(8) 0.0013(7) -0.0027(8)
O3 0.0173(8) 0.0241(8) 0.0340(9) -0.0064(7) 0.0008(7) 0.0006(7)
O4 0.0222(8) 0.0206(8) 0.0319(9) 0.0004(7) -0.0081(7) 0.0009(7)
O5 0.0452(11) 0.0319(10) 0.0320(10) -0.0150(8) 0.0096(9) -0.0063(9)
O6 0.0112(7) 0.0290(9) 0.0216(8) 0.0015(7) 0.0016(6) 0.0015(7)
O7 0.0136(7) 0.0177(7) 0.0296(9) 0.0017(7) 0.0016(7) -0.0005(6)
O8 0.0190(8) 0.0176(8) 0.0209(8) 0.0027(6) 0.0037(7) -0.0006(6)
O9 0.0241(9) 0.0419(10) 0.0195(8) 0.0107(8) 0.0004(7) 0.0055(8)
O1S 0.0296(9) 0.0181(8) 0.0185(8) -0.0007(6) 0.0027(7) 0.0002(7)
N1 0.0133(8) 0.0233(9) 0.0145(9) 0.0012(8) -0.0005(7) 0.0001(8)
N2 0.0235(10) 0.0187(9) 0.0183(9) -0.0009(8) 0.0001(8) -0.0027(8)
N3 0.0130(8) 0.0170(9) 0.0160(9) -0.0011(7) 0.0006(7) 0.0004(7)
N4 0.0110(8) 0.0204(9) 0.0170(9) 0.0000(7) 0.0010(7) -0.0005(7)
N5 0.0145(9) 0.0183(9) 0.0211(9) -0.0018(8) 0.0009(8) -0.0010(7)
N6 0.0154(9) 0.0226(10) 0.0173(9) -0.0035(8) -0.0005(7) 0.0001(8)
C1 0.0163(10) 0.0294(12) 0.0157(11) -0.0021(9) 0.0004(9) -0.0003(10)
C2 0.0174(10) 0.0243(11) 0.0159(10) 0.0020(9) -0.0009(9) 0.0002(9)
C3 0.0383(14) 0.0174(11) 0.0200(11) -0.0018(9) 0.0003(10) -0.0031(10)
C4 0.0332(13) 0.0182(11) 0.0178(11) -0.0020(9) 0.0005(10) -0.0001(10)
C5 0.0193(11) 0.0187(11) 0.0200(11) 0.0026(9) 0.0029(9) -0.0019(9)
C6 0.0172(10) 0.0160(10) 0.0246(12) -0.0003(9) 0.0025(9) -0.0019(9)
C7 0.0106(9) 0.0205(11) 0.0170(10) -0.0013(9) -0.0012(8) 0.0003(8)
C8 0.0111(9) 0.0195(10) 0.0151(10) 0.0010(8) -0.0019(8) -0.0001(8)
C9 0.0109(9) 0.0199(11) 0.0175(10) 0.0006(9) -0.0009(8) -0.0005(8)
C10 0.0095(9) 0.0179(10) 0.0169(10) -0.0008(8) 0.0000(8) -0.0001(8)
C11 0.0099(9) 0.0173(10) 0.0175(10) 0.0007(9) -0.0007(8) -0.0010(8)
C12 0.0100(9) 0.0195(11) 0.0184(10) -0.0010(9) -0.0005(8) 0.0017(8)
O2S 0.0657(17) 0.0261(12) 0.0423(14) -0.0043(11) -0.0241(13) 0.0034(12)
C2S 0.040(2) 0.046(3) 0.134(5) -0.011(3) -0.006(3) 0.003(2)
O3S 0.0292(16) 0.100(2) 0.224(4) -0.125(2) -0.0178(19) 0.0112(15)
O4S 0.0292(16) 0.100(2) 0.224(4) -0.125(2) -0.0178(19) 0.0112(15)

loop_
_atom_type_symbol
_atom_type_description
_atom_type_scat_dispersion_real
_atom_type_scat_dispersion_imag
_atom_type_scat_source
C C 0.0033 0.0016 'International Tables Vol C Tables 4.2.6.8 and 6.1.1.4'
H H 0.0000 0.0000 'International Tables Vol C Tables 4.2.6.8 and 6.1.1.4'
N N 0.0061 0.0033 'International Tables Vol C Tables 4.2.6.8 and 6.1.1.4'
O O 0.0106 0.0060 'International Tables Vol C Tables 4.2.6.8 and 6.1.1.4'
S S 0.1246 0.1234 'International Tables Vol C Tables 4.2.6.8 and 6.1.1.4'
Fe Fe 0.3463 0.8444 'International Tables Vol C Tables 4.2.6.8 and 6.1.1.4'

loop_
_geom_angle_atom_site_label_1
_geom_angle_atom_site_label_2
_geom_angle_atom_site_label_3
_geom_angle
_geom_angle_site_symmetry_1
_geom_angle_site_symmetry_3
_geom_angle_publ_flag
O2 Fe1 O3 99.78(7) . . ?
O2 Fe1 O1 89.04(7) . . ?
O3 Fe1 O1 86.01(7) . . ?
O2 Fe1 O4 93.46(7) . . ?
O3 Fe1 O4 86.19(7) . . ?
O1 Fe1 O4 172.11(7) . . ?
O2 Fe1 N2 166.58(7) . . ?
O3 Fe1 N2 93.58(7) . . ?
O1 Fe1 N2 93.21(7) . . ?
O4 Fe1 N2 86.09(7) . . ?
O2 Fe1 N1 91.27(7) . . ?
O3 Fe1 N1 168.52(7) . . ?
O1 Fe1 N1 97.38(7) . . ?
O4 Fe1 N1 90.05(7) . . ?
N2 Fe1 N1 75.33(7) . . ?
O8 Fe2 O5 91.66(7) . . ?
O8 Fe2 O6 92.06(6) . 3_666 ?
O5 Fe2 O6 85.01(7) . 3_666 ?
O8 Fe2 O7 94.02(6) . 3_566 ?
O5 Fe2 O7 86.01(7) . 3_566 ?
O6 Fe2 O7 169.29(6) 3_666 3_566 ?
O8 Fe2 N4 104.44(7) . . ?
O5 Fe2 N4 163.86(7) . . ?
O6 Fe2 N4 95.28(7) 3_666 . ?
O7 Fe2 N4 91.73(7) 3_566 . ?
O8 Fe2 N3 178.01(7) . . ?
O5 Fe2 N3 88.07(7) . . ?
O6 Fe2 N3 85.95(6) 3_666 . ?
O7 Fe2 N3 87.92(6) 3_566 . ?
N4 Fe2 N3 75.87(7) . . ?
O9 S1 O8 109.15(10) . . ?
O9 S1 O6 111.54(10) . . ?
O8 S1 O6 109.70(9) . . ?
O9 S1 O7 111.76(10) . . ?
O8 S1 O7 108.72(9) . . ?
O6 S1 O7 105.89(9) . . ?
O12B S2 O11B 121.1(12) . . ?
O12B S2 O13A 125.3(6) . . ?
O11B S2 O13A 67.4(10) . . ?
O12B S2 O10 114.2(6) . . ?
O11B S2 O10 110.9(10) . . ?
O13A S2 O10 109.73(11) . . ?
O12B S2 O11A 84.0(7) . . ?
O11B S2 O11A 45.4(10) . . ?
O13A S2 O11A 110.05(11) . . ?
O10 S2 O11A 109.90(11) . . ?
O12B S2 O12A 24.5(7) . . ?
O11B S2 O12A 137.2(10) . . ?
O13A S2 O12A 109.42(11) . . ?
O10 S2 O12A 109.95(10) . . ?
O11A S2 O12A 107.77(11) . . ?
O12B S2 O13B 106.0(9) . . ?
O11B S2 O13B 97.3(11) . . ?
O13A S2 O13B 30.3(6) . . ?
O10 S2 O13B 104.3(6) . . ?
O11A S2 O13B 136.3(6) . . ?
O12A S2 O13B 84.4(6) . . ?
S1 O6 Fe2 140.39(10) . 3_666 ?
S1 O7 Fe2 129.93(10) . 3_566 ?
S1 O8 Fe2 136.65(10) . . ?
C2 N1 C8 115.9(2) . . ?
C2 N1 Fe1 130.61(16) . . ?
C8 N1 Fe1 113.05(14) . . ?
C3 N2 C9 116.9(2) . . ?
C3 N2 Fe1 128.34(16) . . ?
C9 N2 Fe1 113.94(15) . . ?
C4 N3 C10 116.69(19) . . ?
C4 N3 Fe2 129.62(15) . . ?
C10 N3 Fe2 113.50(14) . . ?
C5 N4 C11 116.09(19) . . ?
C5 N4 Fe2 129.27(15) . . ?
C11 N4 Fe2 114.62(14) . . ?
C6 N5 C12 116.3(2) . . ?
C1 N6 C7 116.0(2) . . ?
N6 C1 C2 122.7(2) . . ?
N1 C2 C1 121.9(2) . . ?
N2 C3 C4 121.1(2) . . ?
N3 C4 C3 122.3(2) . . ?
N4 C5 C6 121.3(2) . . ?
N5 C6 C5 123.0(2) . . ?
N6 C7 C8 121.6(2) . . ?
N6 C7 C12 119.5(2) . . ?
C8 C7 C12 118.98(19) . . ?
N1 C8 C7 121.8(2) . . ?
N1 C8 C9 117.6(2) . . ?
C7 C8 C9 120.6(2) . . ?
N2 C9 C10 121.4(2) . . ?
N2 C9 C8 118.5(2) . . ?
C10 C9 C8 120.1(2) . . ?
N3 C10 C9 121.5(2) . . ?
N3 C10 C11 118.47(19) . . ?
C9 C10 C11 120.0(2) . . ?
N4 C11 C12 122.3(2) . . ?
N4 C11 C10 117.31(19) . . ?
C12 C11 C10 120.4(2) . . ?
N5 C12 C11 121.1(2) . . ?
N5 C12 C7 119.1(2) . . ?
C11 C12 C7 119.8(2) . . ?

loop_
_geom_bond_atom_site_label_1
_geom_bond_atom_site_label_2
_geom_bond_distance
_geom_bond_site_symmetry_2
_geom_bond_publ_flag
Fe1 O2 2.0572(17) . ?
Fe1 O3 2.0935(17) . ?
Fe1 O1 2.1072(18) . ?
Fe1 O4 2.1192(17) . ?
Fe1 N2 2.211(2) . ?
Fe1 N1 2.2517(19) . ?
Fe2 O8 2.0281(16) . ?
Fe2 O5 2.0883(19) . ?
Fe2 O6 2.1273(16) 3_666 ?
Fe2 O7 2.1370(16) 3_566 ?
Fe2 N4 2.2060(19) . ?
Fe2 N3 2.2243(19) . ?
S1 O9 1.4552(18) . ?
S1 O8 1.4809(16) . ?
S1 O6 1.4843(16) . ?
S1 O7 1.4861(17) . ?
S2 O12B 1.386(15) . ?
S2 O11B 1.41(2) . ?
S2 O13A 1.464(2) . ?
S2 O10 1.4717(18) . ?
S2 O11A 1.484(2) . ?
S2 O12A 1.4873(19) . ?
S2 O13B 1.665(17) . ?
O6 Fe2 2.1273(15) 3_666 ?
O7 Fe2 2.1370(16) 3_566 ?
N1 C2 1.332(3) . ?
N1 C8 1.359(3) . ?
N2 C3 1.331(3) . ?
N2 C9 1.356(3) . ?
N3 C4 1.318(3) . ?
N3 C10 1.355(3) . ?
N4 C5 1.332(3) . ?
N4 C11 1.359(3) . ?
N5 C6 1.327(3) . ?
N5 C12 1.353(3) . ?
N6 C1 1.332(3) . ?
N6 C7 1.349(3) . ?
C1 C2 1.401(3) . ?
C3 C4 1.405(3) . ?
C5 C6 1.405(3) . ?
C7 C8 1.403(3) . ?
C7 C12 1.464(3) . ?
C8 C9 1.450(3) . ?
C9 C10 1.383(3) . ?
C10 C11 1.454(3) . ?
C11 C12 1.395(3) . ?
O2S C2S 1.398(6) . ?
